data_4500759
loop_
_publ_author_name
'Hisamatsu, Shugo'
'Masu, Hyuma'
'Azumaya, Isao'
'Takahashi, Masahiro'
'Kishikawa, Keiki'
'Kohmoto, Shigeo'

_publ_section_title
;
 U-Shaped Ureadicarboxylic Acid as a Versatile Folding Unit for
 Construction of Zigzag-type Architecture
;
_journal_issue 5
_journal_name_full 'Crystal Growth &amp; Design'
_journal_page_first 1453
_journal_paper_doi 10.1021/cg2002546
_journal_volume 11
_journal_year 2011
_chemical_formula_sum 'C17 H16 N2 O5'
_chemical_formula_weight 328.32
_chemical_name_systematic
; 
 ? 
;
_space_group_IT_number 2
_symmetry_cell_setting triclinic
_symmetry_space_group_name_Hall '-P 1'
_symmetry_space_group_name_H-M 'P -1'
_atom_sites_solution_hydrogens geom
_atom_sites_solution_primary direct
_atom_sites_solution_secondary difmap
_audit_creation_method SHELXL-97
_cell_angle_alpha 84.287(9)
_cell_angle_beta 78.229(9)
_cell_angle_gamma 69.272(8)
_cell_formula_units_Z 2
_cell_length_a 7.068(5)
_cell_length_b 8.481(6)
_cell_length_c 14.320(10)
_cell_measurement_reflns_used 1406
_cell_measurement_temperature 250
_cell_measurement_theta_max 26.49
_cell_measurement_theta_min 2.57
_cell_volume 785.6(10)
_computing_cell_refinement 'APEX2 (Bruker AXS, 2006)'
_computing_data_collection 'APEX2 (Bruker AXS, 2006)'
_computing_data_reduction 'SAINT (Bruker AXS, 2004)'
_computing_molecular_graphics 'XSHEL (Bruker AXS,2002)'
_computing_publication_material 'XCIF (Bruker AXS, 2001)'
_computing_structure_refinement 'SHELXL-97 (Sheldrick, 1997)'
_computing_structure_solution 'SHELXS-97 (Sheldrick, 1997)'
_diffrn_ambient_temperature 250
_diffrn_detector_area_resol_mean 8.333
_diffrn_measured_fraction_theta_full 0.952
_diffrn_measured_fraction_theta_max 0.849
_diffrn_measurement_device_type 'Bruker APEXII CCD area detector'
_diffrn_measurement_method 'phi and omega scans'
_diffrn_radiation_monochromator graphite
_diffrn_radiation_source 'sealed tube'
_diffrn_radiation_type MoK\a
_diffrn_radiation_wavelength 0.71073
_diffrn_reflns_av_R_equivalents 0.0222
_diffrn_reflns_av_sigmaI/netI 0.0476
_diffrn_reflns_limit_h_max 8
_diffrn_reflns_limit_h_min -8
_diffrn_reflns_limit_k_max 10
_diffrn_reflns_limit_k_min -10
_diffrn_reflns_limit_l_max 12
_diffrn_reflns_limit_l_min -17
_diffrn_reflns_number 3700
_diffrn_reflns_theta_full 25.00
_diffrn_reflns_theta_max 26.95
_diffrn_reflns_theta_min 2.57
_exptl_absorpt_coefficient_mu 0.104
_exptl_absorpt_correction_T_max 0.9796
_exptl_absorpt_correction_T_min 0.9597
_exptl_absorpt_correction_type empirical
_exptl_absorpt_process_details
;
SADABS Sheldrick 1996
;
_exptl_crystal_colour colourless
_exptl_crystal_density_diffrn 1.388
_exptl_crystal_density_method 'not measured'
_exptl_crystal_description prismatic
_exptl_crystal_F_000 344
_exptl_crystal_size_max 0.40
_exptl_crystal_size_mid 0.30
_exptl_crystal_size_min 0.20
_refine_diff_density_max 0.452
_refine_diff_density_min -0.383
_refine_diff_density_rms 0.072
_refine_ls_extinction_method none
_refine_ls_goodness_of_fit_ref 1.041
_refine_ls_hydrogen_treatment constr
_refine_ls_matrix_type full
_refine_ls_number_parameters 220
_refine_ls_number_reflns 2897
_refine_ls_number_restraints 0
_refine_ls_restrained_S_all 1.041
_refine_ls_R_factor_all 0.0851
_refine_ls_R_factor_gt 0.0626
_refine_ls_shift/su_max 0.000
_refine_ls_shift/su_mean 0.000
_refine_ls_structure_factor_coef Fsqd
_refine_ls_weighting_details 'calc w=1/[\s^2^(Fo^2^)+(0.1327P)^2^+0.0000P] where P=(Fo^2^+2Fc^2^)/3'
_refine_ls_weighting_scheme calc
_refine_ls_wR_factor_gt 0.1812
_refine_ls_wR_factor_ref 0.2009
_reflns_number_gt 2024
_reflns_number_total 2897
_reflns_threshold_expression >2sigma(I)
_cod_data_source_file cg2002546_si_002.cif
_cod_data_source_block 1(a0912292mas)
_cod_depositor_comments
;
The following automatic conversions were performed:

'_symmetry_cell_setting' value 'Triclinic' changed to 'triclinic'
according to /home/saulius/struct/CIF-dictionaries/cif_core.dic
dictionary named 'cif_core.dic' version 2.4.1 from 2010-06-29.

Automatic conversion script
Id: cif_fix_values 1715 2011-07-08 13:25:40Z adriana 
;
_cod_original_cell_volume 785.5(10)
_cod_original_sg_symbol_H-M 'P-1   '
_cod_database_code 4500759

loop_
_symmetry_equiv_pos_as_xyz
'x, y, z'
'-x, -y, -z'

loop_
_atom_site_label
_atom_site_type_symbol
_atom_site_fract_x
_atom_site_fract_y
_atom_site_fract_z
_atom_site_U_iso_or_equiv
_atom_site_adp_type
_atom_site_occupancy
_atom_site_symmetry_multiplicity
_atom_site_calc_flag
_atom_site_refinement_flags
C1 C 0.2458(3) 0.4426(3) 0.06381(18) 0.0319(6) Uani 1 1 d .
C2 C 0.3915(4) 0.1731(3) 0.14305(17) 0.0309(6) Uani 1 1 d .
C3 C 0.5779(4) 0.1895(3) 0.14645(18) 0.0340(6) Uani 1 1 d .
H3 H 0.6255 0.2642 0.1034 0.041 Uiso 1 1 calc R
C4 C 0.6947(4) 0.0966(3) 0.21277(19) 0.0362(6) Uani 1 1 d .
H4 H 0.8209 0.1089 0.2146 0.043 Uiso 1 1 calc R
C5 C 0.6269(4) -0.0143(3) 0.27648(18) 0.0325(6) Uani 1 1 d .
C6 C 0.4420(4) -0.0338(3) 0.27210(18) 0.0356(6) Uani 1 1 d .
H6 H 0.3958 -0.1100 0.3145 0.043 Uiso 1 1 calc R
C7 C 0.3258(4) 0.0581(3) 0.20575(19) 0.0361(6) Uani 1 1 d .
H7 H 0.2016 0.0432 0.2027 0.043 Uiso 1 1 calc R
C8 C 0.7462(4) -0.1092(3) 0.35073(18) 0.0355(6) Uani 1 1 d .
C9 C 0.0902(4) 0.4776(3) 0.23232(18) 0.0310(6) Uani 1 1 d .
C10 C 0.1626(4) 0.4368(3) 0.31785(18) 0.0357(6) Uani 1 1 d .
H10 H 0.2893 0.4457 0.3224 0.043 Uiso 1 1 calc R
C11 C 0.0478(4) 0.3831(3) 0.39658(18) 0.0356(6) Uani 1 1 d .
H11 H 0.0973 0.3546 0.4544 0.043 Uiso 1 1 calc R
C12 C -0.1408(4) 0.3712(3) 0.39010(18) 0.0333(6) Uani 1 1 d .
C13 C -0.2157(4) 0.4186(4) 0.30527(19) 0.0393(7) Uani 1 1 d .
H13 H -0.3450 0.4145 0.3012 0.047 Uiso 1 1 calc R
C14 C -0.1004(4) 0.4718(4) 0.22653(19) 0.0380(7) Uani 1 1 d .
H14 H -0.1516 0.5040 0.1693 0.046 Uiso 1 1 calc R
C15 C -0.2577(4) 0.3055(3) 0.47331(19) 0.0364(6) Uani 1 1 d .
C16 C 0.2362(5) 0.1897(4) -0.0001(2) 0.0456(7) Uani 1 1 d .
H16A H 0.1163 0.2634 -0.0251 0.068 Uiso 1 1 calc R
H16B H 0.2141 0.0857 0.0248 0.068 Uiso 1 1 calc R
H16C H 0.3560 0.1645 -0.0507 0.068 Uiso 1 1 calc R
C17 C 0.2446(5) 0.6838(4) 0.1439(2) 0.0466(7) Uani 1 1 d .
H17A H 0.3632 0.6813 0.0952 0.070 Uiso 1 1 calc R
H17B H 0.2685 0.7039 0.2053 0.070 Uiso 1 1 calc R
H17C H 0.1238 0.7735 0.1283 0.070 Uiso 1 1 calc R
N1 N 0.2695(3) 0.2733(3) 0.07638(15) 0.0338(5) Uani 1 1 d .
N2 N 0.2122(3) 0.5228(3) 0.14813(15) 0.0339(5) Uani 1 1 d .
O1 O 0.2512(3) 0.5145(2) -0.01412(13) 0.0409(5) Uani 1 1 d .
O2 O 0.9266(3) -0.0881(3) 0.34238(15) 0.0507(6) Uani 1 1 d .
H2 H 0.9854 -0.1410 0.3863 0.076 Uiso 1 1 calc R
O3 O 0.6895(3) -0.1961(3) 0.41402(14) 0.0507(6) Uani 1 1 d .
O4 O -0.1997(3) 0.2548(3) 0.54814(14) 0.0509(6) Uani 1 1 d .
O5 O -0.4373(3) 0.3080(3) 0.45794(14) 0.0543(6) Uani 1 1 d .
H5 H -0.4970 0.2704 0.5061 0.081 Uiso 1 1 calc R

loop_
_atom_site_aniso_label
_atom_site_aniso_U_11
_atom_site_aniso_U_22
_atom_site_aniso_U_33
_atom_site_aniso_U_23
_atom_site_aniso_U_13
_atom_site_aniso_U_12
C1 0.0218(12) 0.0428(14) 0.0315(14) 0.0057(11) -0.0040(10) -0.0138(11)
C2 0.0329(13) 0.0350(13) 0.0262(13) 0.0009(10) -0.0053(10) -0.0138(11)
C3 0.0316(14) 0.0393(14) 0.0328(14) 0.0096(11) -0.0027(11) -0.0189(12)
C4 0.0313(14) 0.0454(15) 0.0367(15) 0.0101(12) -0.0072(11) -0.0215(12)
C5 0.0304(13) 0.0379(14) 0.0316(14) 0.0042(11) -0.0073(11) -0.0150(11)
C6 0.0356(14) 0.0404(15) 0.0344(14) 0.0091(12) -0.0055(11) -0.0204(12)
C7 0.0335(14) 0.0463(15) 0.0360(15) 0.0057(12) -0.0096(12) -0.0227(12)
C8 0.0290(13) 0.0438(15) 0.0332(14) 0.0071(12) -0.0038(11) -0.0149(12)
C9 0.0305(13) 0.0347(13) 0.0271(13) 0.0015(10) 0.0003(10) -0.0142(11)
C10 0.0284(13) 0.0511(16) 0.0318(14) 0.0008(12) -0.0041(11) -0.0201(12)
C11 0.0313(14) 0.0516(16) 0.0277(13) 0.0032(12) -0.0077(11) -0.0188(12)
C12 0.0314(14) 0.0431(15) 0.0287(13) 0.0040(11) -0.0046(11) -0.0188(12)
C13 0.0338(14) 0.0591(18) 0.0317(14) 0.0089(13) -0.0082(12) -0.0254(13)
C14 0.0365(15) 0.0530(16) 0.0285(14) 0.0110(12) -0.0094(11) -0.0214(13)
C15 0.0288(13) 0.0523(16) 0.0307(14) 0.0091(12) -0.0056(11) -0.0197(12)
C16 0.0483(17) 0.0493(17) 0.0423(17) -0.0043(13) -0.0174(14) -0.0146(14)
C17 0.0556(18) 0.0488(17) 0.0435(17) 0.0016(13) -0.0001(14) -0.0333(15)
N1 0.0375(12) 0.0366(12) 0.0290(11) 0.0027(9) -0.0100(9) -0.0137(10)
N2 0.0372(12) 0.0384(12) 0.0284(11) 0.0032(9) 0.0008(9) -0.0207(10)
O1 0.0415(11) 0.0539(12) 0.0302(10) 0.0144(9) -0.0083(8) -0.0230(9)
O2 0.0366(11) 0.0732(15) 0.0506(13) 0.0276(11) -0.0196(10) -0.0301(11)
O3 0.0403(12) 0.0725(15) 0.0431(12) 0.0275(11) -0.0117(9) -0.0292(11)
O4 0.0404(11) 0.0836(16) 0.0329(11) 0.0230(10) -0.0113(9) -0.0305(11)
O5 0.0386(11) 0.0963(18) 0.0408(12) 0.0248(11) -0.0126(9) -0.0428(12)

loop_
_atom_type_symbol
_atom_type_description
_atom_type_scat_dispersion_real
_atom_type_scat_dispersion_imag
_atom_type_scat_source
C C 0.0033 0.0016 'International Tables Vol C Tables 4.2.6.8 and 6.1.1.4'
H H 0.0000 0.0000 'International Tables Vol C Tables 4.2.6.8 and 6.1.1.4'
N N 0.0061 0.0033 'International Tables Vol C Tables 4.2.6.8 and 6.1.1.4'
O O 0.0106 0.0060 'International Tables Vol C Tables 4.2.6.8 and 6.1.1.4'

loop_
_geom_angle_atom_site_label_1
_geom_angle_atom_site_label_2
_geom_angle_atom_site_label_3
_geom_angle
O1 C1 N2 123.2(2)
O1 C1 N1 123.1(2)
N2 C1 N1 113.6(2)
C3 C2 C7 119.0(2)
C3 C2 N1 120.0(2)
C7 C2 N1 121.0(2)
C2 C3 C4 120.5(2)
C2 C3 H3 119.8
C4 C3 H3 119.8
C3 C4 C5 120.5(2)
C3 C4 H4 119.8
C5 C4 H4 119.8
C4 C5 C6 119.3(2)
C4 C5 C8 121.1(2)
C6 C5 C8 119.6(2)
C7 C6 C5 120.3(2)
C7 C6 H6 119.9
C5 C6 H6 119.9
C6 C7 C2 120.4(2)
C6 C7 H7 119.8
C2 C7 H7 119.8
O3 C8 O2 121.5(2)
O3 C8 C5 125.2(2)
O2 C8 C5 113.2(2)
C14 C9 C10 120.2(2)
C14 C9 N2 118.8(2)
C10 C9 N2 121.0(2)
C11 C10 C9 119.9(2)
C11 C10 H10 120.0
C9 C10 H10 120.0
C10 C11 C12 120.1(2)
C10 C11 H11 120.0
C12 C11 H11 120.0
C13 C12 C11 119.6(2)
C13 C12 C15 120.8(2)
C11 C12 C15 119.6(2)
C14 C13 C12 120.3(2)
C14 C13 H13 119.9
C12 C13 H13 119.9
C9 C14 C13 119.9(2)
C9 C14 H14 120.0
C13 C14 H14 120.0
O4 C15 O5 122.2(2)
O4 C15 C12 125.0(2)
O5 C15 C12 112.8(2)
N1 C16 H16A 109.5
N1 C16 H16B 109.5
H16A C16 H16B 109.5
N1 C16 H16C 109.5
H16A C16 H16C 109.5
H16B C16 H16C 109.5
N2 C17 H17A 109.5
N2 C17 H17B 109.5
H17A C17 H17B 109.5
N2 C17 H17C 109.5
H17A C17 H17C 109.5
H17B C17 H17C 109.5
C1 N1 C2 119.14(19)
C1 N1 C16 118.3(2)
C2 N1 C16 118.8(2)
C1 N2 C9 119.9(2)
C1 N2 C17 118.5(2)
C9 N2 C17 118.9(2)
C8 O2 H2 109.5
C15 O5 H5 109.5

loop_
_geom_bond_atom_site_label_1
_geom_bond_atom_site_label_2
_geom_bond_distance
C1 O1 1.218(3)
C1 N2 1.382(3)
C1 N1 1.382(3)
C2 C3 1.383(4)
C2 C7 1.396(3)
C2 N1 1.426(3)
C3 C4 1.384(3)
C3 H3 0.9400
C4 C5 1.384(3)
C4 H4 0.9400
C5 C6 1.388(3)
C5 C8 1.484(3)
C6 C7 1.379(4)
C6 H6 0.9400
C7 H7 0.9400
C8 O3 1.205(3)
C8 O2 1.330(3)
C9 C14 1.384(4)
C9 C10 1.388(4)
C9 N2 1.436(3)
C10 C11 1.387(4)
C10 H10 0.9400
C11 C12 1.394(3)
C11 H11 0.9400
C12 C13 1.390(3)
C12 C15 1.485(3)
C13 C14 1.387(4)
C13 H13 0.9400
C14 H14 0.9400
C15 O4 1.210(3)
C15 O5 1.324(3)
C16 N1 1.461(3)
C16 H16A 0.9700
C16 H16B 0.9700
C16 H16C 0.9700
C17 N2 1.456(3)
C17 H17A 0.9700
C17 H17B 0.9700
C17 H17C 0.9700
O2 H2 0.8300
O5 H5 0.8300

loop_
_cod_related_entry_id
_cod_related_entry_database
_cod_related_entry_code
1 ChemSpider 15025963
